data_2208774
loop_
_publ_author_name
'da Silva, Luiz Everson'
'Joussef, Antonio Carlos'
'Foro, Sabine'
'Schmidt, Boris'

_publ_section_title
Bis[2,4,6-triisopropyl-<i>N</i>-(quinolin-8-yl)benzenesulfonamidato-\k^2^<i>N</i>,<i>N</i>']copper(II)
_journal_coeditor_code YA2004
_journal_issue 4
_journal_name_full 'Acta Crystallographica Section E'
_journal_page_first m912
_journal_page_last m913
_journal_paper_doi 10.1107/S1600536806010920
_journal_volume 62
_journal_year 2006
_chemical_formula_iupac '[Cu (C24 H29 N2 O2 S )2]'
_chemical_formula_moiety 'C48 H58 Cu N4 O4 S2'
_chemical_formula_sum 'C48 H58 Cu N4 O4 S2'
_chemical_formula_weight 882.64
_chemical_name_systematic
;
Bis[N-(quinolin-8-yl)-2,4,6-triisopropylbenzene-sulfonamidato-\k^2^N,\
N'] copper(II)
;
_space_group_IT_number 15
_symmetry_cell_setting monoclinic
_symmetry_space_group_name_Hall '-C 2yc'
_symmetry_space_group_name_H-M 'C 1 2/c 1'
_atom_sites_solution_hydrogens geom
_atom_sites_solution_primary direct
_atom_sites_solution_secondary difmap
_audit_creation_method SHELXL-97
_cell_angle_alpha 90.00
_cell_angle_beta 102.140(6)
_cell_angle_gamma 90.00
_cell_formula_units_Z 4
_cell_length_a 24.513(2)
_cell_length_b 9.4679(7)
_cell_length_c 19.6000(10)
_cell_measurement_reflns_used 3257
_cell_measurement_temperature 299(2)
_cell_measurement_theta_max 21.0
_cell_measurement_theta_min 2.1
_cell_volume 4447.2(5)
_computing_cell_refinement
;
CrysAlis RED (Oxford Diffraction, 2004)
;
_computing_data_collection
;
CrysAlis CCD (Oxford Diffraction, 2004)
;
_computing_data_reduction
;
CrysAlis RED (Oxford Diffraction, 2004)
;
_computing_molecular_graphics 'PLATON (Spek, 2003)'
_computing_publication_material SHELXL-97
_computing_structure_refinement 'SHELXL-97 (Sheldrick, 1997)'
_computing_structure_solution 'SHELXS-97 (Sheldrick, 1997)'
_diffrn_ambient_temperature 299(2)
_diffrn_measured_fraction_theta_full 0.985
_diffrn_measured_fraction_theta_max 0.985
_diffrn_measurement_device_type
;
Oxford Diffraction Xcalibur diffractometer with
a Sapphire CCD detector.
;
_diffrn_measurement_method
;
Rotation method data acquisition using omega- and phi-scans
;
_diffrn_radiation_monochromator graphite
_diffrn_radiation_source 'fine-focus sealed tube'
_diffrn_radiation_type MoK\a
_diffrn_radiation_wavelength 0.71073
_diffrn_reflns_av_R_equivalents 0.061
_diffrn_reflns_av_sigmaI/netI 0.051
_diffrn_reflns_limit_h_max 29
_diffrn_reflns_limit_h_min -30
_diffrn_reflns_limit_k_max 11
_diffrn_reflns_limit_k_min -11
_diffrn_reflns_limit_l_max 23
_diffrn_reflns_limit_l_min -23
_diffrn_reflns_number 15625
_diffrn_reflns_theta_full 26.4
_diffrn_reflns_theta_max 26.4
_diffrn_reflns_theta_min 4.1
_diffrn_standards_decay_% 0
_diffrn_standards_interval_count 0
_diffrn_standards_number 0
_exptl_absorpt_coefficient_mu 0.63
_exptl_absorpt_correction_T_max 0.893
_exptl_absorpt_correction_T_min 0.788
_exptl_absorpt_correction_type analytical
_exptl_absorpt_process_details
;
(CrysAlis RED; Oxford Diffraction, 2004)
;
_exptl_crystal_colour black
_exptl_crystal_density_diffrn 1.318
_exptl_crystal_density_method 'not measured'
_exptl_crystal_description prism
_exptl_crystal_F_000 1868
_exptl_crystal_size_max 0.32
_exptl_crystal_size_mid 0.30
_exptl_crystal_size_min 0.22
_refine_diff_density_max 0.68
_refine_diff_density_min -0.32
_refine_ls_extinction_method none
_refine_ls_goodness_of_fit_ref 1.02
_refine_ls_hydrogen_treatment constr
_refine_ls_matrix_type full
_refine_ls_number_parameters 267
_refine_ls_number_reflns 4493
_refine_ls_number_restraints 0
_refine_ls_restrained_S_all 1.02
_refine_ls_R_factor_all 0.060
_refine_ls_R_factor_gt 0.043
_refine_ls_shift/su_max 0.002
_refine_ls_shift/su_mean 0.000
_refine_ls_structure_factor_coef Fsqd
_refine_ls_weighting_details 'calc w=1/[\s^2^(Fo^2^)+(0.0752P)^2^] where P=(Fo^2^+2Fc^2^)/3'
_refine_ls_weighting_scheme calc
_refine_ls_wR_factor_gt 0.118
_refine_ls_wR_factor_ref 0.126
_reflns_number_gt 3310
_reflns_number_total 4493
_reflns_threshold_expression I>2\s(I)
_cod_data_source_file ya2004.cif
_cod_data_source_block I
_cod_original_sg_symbol_H-M 'C 2/c'
_cod_database_code 2208774

loop_
_symmetry_equiv_pos_as_xyz
'x, y, z'
'-x, y, -z+1/2'
'x+1/2, y+1/2, z'
'-x+1/2, y+1/2, -z+1/2'
'-x, -y, -z'
'x, -y, z-1/2'
'-x+1/2, -y+1/2, -z'
'x+1/2, -y+1/2, z-1/2'

loop_
_atom_site_type_symbol
_atom_site_label
_atom_site_fract_x
_atom_site_fract_y
_atom_site_fract_z
_atom_site_U_iso_or_equiv
_atom_site_adp_type
_atom_site_calc_flag
_atom_site_refinement_flags
_atom_site_occupancy
C C1 0.57658(11) -0.0731(3) 0.86693(16) 0.0538(7) Uani d . 1
H H1 0.6058 -0.0562 0.8444 0.065 Uiso calc R 1
C C2 0.58609(12) -0.1605(3) 0.92585(16) 0.0620(8) Uani d . 1
H H2 0.6211 -0.1999 0.9424 0.074 Uiso calc R 1
C C3 0.54367(12) -0.1869(3) 0.95849(15) 0.0556(7) Uani d . 1
H H3 0.5497 -0.2451 0.9976 0.067 Uiso calc R 1
C C4 0.49099(11) -0.1279(3) 0.93418(13) 0.0436(6) Uani d . 1
C C5 0.44404(11) -0.1514(3) 0.96315(14) 0.0506(7) Uani d . 1
H H5 0.4470 -0.2084 1.0024 0.061 Uiso calc R 1
C C6 0.39453(12) -0.0914(3) 0.93415(15) 0.0513(7) Uani d . 1
H H6 0.3638 -0.1085 0.9539 0.062 Uiso calc R 1
C C7 0.38814(10) -0.0044(3) 0.87541(13) 0.0456(6) Uani d . 1
H H7 0.3533 0.0334 0.8563 0.055 Uiso calc R 1
C C8 0.43277(10) 0.0260(2) 0.84544(12) 0.0354(5) Uani d . 1
C C9 0.48464(9) -0.0387(2) 0.87496(12) 0.0353(5) Uani d . 1
C C10 0.35309(9) 0.2981(2) 0.80408(12) 0.0348(5) Uani d . 1
C C11 0.38922(10) 0.4027(2) 0.83936(12) 0.0374(6) Uani d . 1
C C12 0.37181(10) 0.4791(3) 0.89105(13) 0.0450(6) Uani d . 1
H H12 0.3962 0.5454 0.9158 0.054 Uiso calc R 1
C C13 0.32041(11) 0.4624(3) 0.90787(14) 0.0474(6) Uani d . 1
C C14 0.28491(10) 0.3648(3) 0.86963(14) 0.0482(6) Uani d . 1
H H14 0.2494 0.3552 0.8788 0.058 Uiso calc R 1
C C15 0.29909(9) 0.2797(2) 0.81801(13) 0.0387(6) Uani d . 1
C C16 0.44558(10) 0.4446(3) 0.82426(13) 0.0431(6) Uani d . 1
H H16 0.4524 0.3852 0.7860 0.052 Uiso calc R 1
C C17 0.49293(12) 0.4219(4) 0.88589(16) 0.0726(10) Uani d . 1
H H17A 0.4886 0.4838 0.9232 0.087 Uiso calc R 1
H H17B 0.5277 0.4418 0.8726 0.087 Uiso calc R 1
H H17C 0.4928 0.3256 0.9012 0.087 Uiso calc R 1
C C18 0.44289(14) 0.5981(3) 0.79949(18) 0.0687(9) Uani d . 1
H H18A 0.4268 0.6555 0.8305 0.082 Uiso calc R 1
H H18B 0.4203 0.6040 0.7532 0.082 Uiso calc R 1
H H18C 0.4799 0.6311 0.7992 0.082 Uiso calc R 1
C C19 0.30335(12) 0.5573(4) 0.96267(15) 0.0629(8) Uani d . 1
H H19 0.3081 0.6539 0.9470 0.075 Uiso calc R 1
C C20 0.34394(15) 0.5439(5) 1.03163(16) 0.0850(11) Uani d . 1
H H20A 0.3351 0.6125 1.0637 0.102 Uiso calc R 1
H H20B 0.3812 0.5600 1.0250 0.102 Uiso calc R 1
H H20C 0.3415 0.4508 1.0501 0.102 Uiso calc R 1
C C21 0.24439(15) 0.5481(4) 0.96770(18) 0.0855(11) Uani d . 1
H H21A 0.2211 0.5508 0.9217 0.103 Uiso calc R 1
H H21B 0.2354 0.6262 0.9945 0.103 Uiso calc R 1
H H21C 0.2382 0.4611 0.9901 0.103 Uiso calc R 1
C C22 0.25369(10) 0.1829(3) 0.77851(15) 0.0482(7) Uani d . 1
H H22 0.2721 0.1028 0.7611 0.058 Uiso calc R 1
C C23 0.22075(14) 0.2600(4) 0.71649(18) 0.0813(11) Uani d . 1
H H23A 0.1928 0.1983 0.6907 0.098 Uiso calc R 1
H H23B 0.2453 0.2901 0.6870 0.098 Uiso calc R 1
H H23C 0.2031 0.3410 0.7320 0.098 Uiso calc R 1
C C24 0.21503(15) 0.1232(4) 0.8238(2) 0.0890(12) Uani d . 1
H H24A 0.1887 0.1944 0.8304 0.107 Uiso calc R 1
H H24B 0.2368 0.0951 0.8683 0.107 Uiso calc R 1
H H24C 0.1953 0.0429 0.8009 0.107 Uiso calc R 1
N N1 0.52776(8) -0.0138(2) 0.84226(10) 0.0397(5) Uani d . 1
N N2 0.43478(8) 0.1141(2) 0.78861(10) 0.0367(5) Uani d . 1
O O1 0.33859(7) 0.08290(19) 0.71556(9) 0.0522(5) Uani d . 1
O O2 0.39817(7) 0.27419(19) 0.69314(8) 0.0490(5) Uani d . 1
S S1 0.37909(2) 0.18783(6) 0.74342(3) 0.03771(18) Uani d . 1
Cu Cu1 0.5000 0.08553(4) 0.7500 0.03548(16) Uani d S 1

loop_
_atom_site_aniso_label
_atom_site_aniso_U_11
_atom_site_aniso_U_22
_atom_site_aniso_U_33
_atom_site_aniso_U_12
_atom_site_aniso_U_13
_atom_site_aniso_U_23
C1 0.0407(15) 0.0530(17) 0.0702(19) 0.0071(12) 0.0171(13) 0.0198(14)
C2 0.0472(17) 0.0639(19) 0.073(2) 0.0129(14) 0.0082(14) 0.0294(16)
C3 0.0578(17) 0.0501(17) 0.0551(18) 0.0026(13) 0.0036(14) 0.0197(13)
C4 0.0478(15) 0.0376(13) 0.0444(15) -0.0055(12) 0.0074(12) 0.0049(12)
C5 0.0584(18) 0.0461(15) 0.0479(16) -0.0084(13) 0.0128(13) 0.0099(13)
C6 0.0529(17) 0.0515(16) 0.0553(17) -0.0103(13) 0.0245(14) 0.0083(13)
C7 0.0403(14) 0.0459(15) 0.0525(16) -0.0005(11) 0.0140(12) 0.0035(12)
C8 0.0403(13) 0.0279(11) 0.0397(13) -0.0030(10) 0.0124(10) -0.0003(10)
C9 0.0362(13) 0.0315(12) 0.0382(13) -0.0040(10) 0.0076(10) -0.0018(10)
C10 0.0315(12) 0.0347(12) 0.0367(13) 0.0047(10) 0.0033(10) -0.0008(10)
C11 0.0338(13) 0.0395(13) 0.0383(13) 0.0025(10) 0.0060(10) 0.0016(10)
C12 0.0389(14) 0.0495(15) 0.0453(15) -0.0043(12) 0.0062(11) -0.0099(12)
C13 0.0414(15) 0.0545(16) 0.0475(15) -0.0005(12) 0.0124(12) -0.0109(13)
C14 0.0337(14) 0.0579(16) 0.0558(16) -0.0035(12) 0.0160(12) -0.0086(14)
C15 0.0358(13) 0.0369(13) 0.0441(14) 0.0017(10) 0.0100(10) -0.0034(11)
C16 0.0358(14) 0.0501(15) 0.0443(15) -0.0057(11) 0.0106(11) -0.0012(12)
C17 0.0388(17) 0.114(3) 0.063(2) -0.0055(16) 0.0075(14) 0.0075(19)
C18 0.072(2) 0.0587(19) 0.081(2) -0.0101(16) 0.0301(18) 0.0039(17)
C19 0.0590(19) 0.076(2) 0.0568(19) -0.0033(15) 0.0204(15) -0.0231(15)
C20 0.082(3) 0.125(3) 0.052(2) 0.005(2) 0.0214(17) -0.019(2)
C21 0.075(2) 0.111(3) 0.077(2) 0.012(2) 0.0297(18) -0.034(2)
C22 0.0368(14) 0.0453(15) 0.0635(18) -0.0038(11) 0.0125(12) -0.0145(13)
C23 0.073(2) 0.072(2) 0.081(2) -0.0038(18) -0.0241(18) -0.014(2)
C24 0.071(2) 0.102(3) 0.102(3) -0.041(2) 0.036(2) -0.028(2)
N1 0.0357(11) 0.0374(11) 0.0467(12) 0.0032(9) 0.0107(9) 0.0087(9)
N2 0.0362(11) 0.0360(11) 0.0388(11) 0.0039(8) 0.0100(9) 0.0048(9)
O1 0.0382(10) 0.0611(12) 0.0564(12) -0.0017(8) 0.0076(8) -0.0219(9)
O2 0.0544(11) 0.0585(11) 0.0362(9) 0.0117(9) 0.0139(8) 0.0096(8)
S1 0.0353(3) 0.0425(4) 0.0351(3) 0.0058(3) 0.0072(3) -0.0014(3)
Cu1 0.0342(3) 0.0368(3) 0.0367(3) 0.000 0.01021(17) 0.000

loop_
_atom_type_symbol
_atom_type_description
_atom_type_scat_dispersion_real
_atom_type_scat_dispersion_imag
_atom_type_scat_source
C C 0.0033 0.0016 'International Tables Vol C Tables 4.2.6.8 and 6.1.1.4'
H H 0.0000 0.0000 'International Tables Vol C Tables 4.2.6.8 and 6.1.1.4'
N N 0.0061 0.0033 'International Tables Vol C Tables 4.2.6.8 and 6.1.1.4'
O O 0.0106 0.0060 'International Tables Vol C Tables 4.2.6.8 and 6.1.1.4'
S S 0.1246 0.1234 'International Tables Vol C Tables 4.2.6.8 and 6.1.1.4'
Cu Cu 0.3201 1.2651 'International Tables Vol C Tables 4.2.6.8 and 6.1.1.4'

loop_
_geom_angle_atom_site_label_1
_geom_angle_atom_site_label_2
_geom_angle_atom_site_label_3
_geom_angle_site_symmetry_1
_geom_angle_site_symmetry_3
_geom_angle
_geom_angle_publ_flag
N1 C1 C2 . . 122.3(3) ?
N1 C1 H1 . . 118.8 ?
C2 C1 H1 . . 118.8 ?
C3 C2 C1 . . 119.2(3) ?
C3 C2 H2 . . 120.4 ?
C1 C2 H2 . . 120.4 ?
C2 C3 C4 . . 120.8(2) ?
C2 C3 H3 . . 119.6 ?
C4 C3 H3 . . 119.6 ?
C3 C4 C5 . . 125.2(2) ?
C3 C4 C9 . . 116.9(2) ?
C5 C4 C9 . . 117.9(2) ?
C6 C5 C4 . . 120.2(2) ?
C6 C5 H5 . . 119.9 ?
C4 C5 H5 . . 119.9 ?
C5 C6 C7 . . 122.0(2) ?
C5 C6 H6 . . 119.0 ?
C7 C6 H6 . . 119.0 ?
C8 C7 C6 . . 120.9(2) ?
C8 C7 H7 . . 119.5 ?
C6 C7 H7 . . 119.5 ?
C7 C8 N2 . . 128.9(2) ?
C7 C8 C9 . . 117.3(2) ?
N2 C8 C9 . . 113.75(19) ?
N1 C9 C4 . . 121.6(2) ?
N1 C9 C8 . . 116.7(2) ?
C4 C9 C8 . . 121.7(2) ?
C11 C10 C15 . . 120.5(2) ?
C11 C10 S1 . . 117.35(17) ?
C15 C10 S1 . . 122.10(17) ?
C12 C11 C10 . . 117.9(2) ?
C12 C11 C16 . . 116.0(2) ?
C10 C11 C16 . . 126.1(2) ?
C13 C12 C11 . . 123.6(2) ?
C13 C12 H12 . . 118.2 ?
C11 C12 H12 . . 118.2 ?
C12 C13 C14 . . 116.9(2) ?
C12 C13 C19 . . 120.1(2) ?
C14 C13 C19 . . 122.9(2) ?
C13 C14 C15 . . 123.9(2) ?
C13 C14 H14 . . 118.1 ?
C15 C14 H14 . . 118.1 ?
C14 C15 C10 . . 117.0(2) ?
C14 C15 C22 . . 116.8(2) ?
C10 C15 C22 . . 126.1(2) ?
C17 C16 C11 . . 112.6(2) ?
C17 C16 C18 . . 111.5(3) ?
C11 C16 C18 . . 109.2(2) ?
C17 C16 H16 . . 107.8 ?
C11 C16 H16 . . 107.8 ?
C18 C16 H16 . . 107.8 ?
C16 C17 H17A . . 109.5 ?
C16 C17 H17B . . 109.5 ?
H17A C17 H17B . . 109.5 ?
C16 C17 H17C . . 109.5 ?
H17A C17 H17C . . 109.5 ?
H17B C17 H17C . . 109.5 ?
C16 C18 H18A . . 109.5 ?
C16 C18 H18B . . 109.5 ?
H18A C18 H18B . . 109.5 ?
C16 C18 H18C . . 109.5 ?
H18A C18 H18C . . 109.5 ?
H18B C18 H18C . . 109.5 ?
C21 C19 C20 . . 114.1(3) ?
C21 C19 C13 . . 115.5(3) ?
C20 C19 C13 . . 110.8(3) ?
C21 C19 H19 . . 105.1 ?
C20 C19 H19 . . 105.1 ?
C13 C19 H19 . . 105.1 ?
C19 C20 H20A . . 109.5 ?
C19 C20 H20B . . 109.5 ?
H20A C20 H20B . . 109.5 ?
C19 C20 H20C . . 109.5 ?
H20A C20 H20C . . 109.5 ?
H20B C20 H20C . . 109.5 ?
C19 C21 H21A . . 109.5 ?
C19 C21 H21B . . 109.5 ?
H21A C21 H21B . . 109.5 ?
C19 C21 H21C . . 109.5 ?
H21A C21 H21C . . 109.5 ?
H21B C21 H21C . . 109.5 ?
C23 C22 C15 . . 109.3(2) ?
C23 C22 C24 . . 110.8(3) ?
C15 C22 C24 . . 113.7(2) ?
C23 C22 H22 . . 107.6 ?
C15 C22 H22 . . 107.6 ?
C24 C22 H22 . . 107.6 ?
C22 C23 H23A . . 109.5 ?
C22 C23 H23B . . 109.5 ?
H23A C23 H23B . . 109.5 ?
C22 C23 H23C . . 109.5 ?
H23A C23 H23C . . 109.5 ?
H23B C23 H23C . . 109.5 ?
C22 C24 H24A . . 109.5 ?
C22 C24 H24B . . 109.5 ?
H24A C24 H24B . . 109.5 ?
C22 C24 H24C . . 109.5 ?
H24A C24 H24C . . 109.5 ?
H24B C24 H24C . . 109.5 ?
C1 N1 C9 . . 119.1(2) ?
C1 N1 Cu1 . . 129.34(18) ?
C9 N1 Cu1 . . 110.56(15) ?
C8 N2 S1 . . 121.64(16) ?
C8 N2 Cu1 . . 113.54(14) ?
S1 N2 Cu1 . . 121.27(11) ?
O1 S1 O2 . . 115.79(11) ?
O1 S1 N2 . . 110.31(11) ?
O2 S1 N2 . . 105.21(10) ?
O1 S1 C10 . . 110.01(11) ?
O2 S1 C10 . . 109.64(11) ?
N2 S1 C10 . . 105.28(10) ?
N2 Cu1 N2 2_656 . 163.83(11) y
N2 Cu1 N1 2_656 2_656 82.25(8) ?
N2 Cu1 N1 . 2_656 105.39(8) y
N2 Cu1 N1 2_656 . 105.39(8) ?
N2 Cu1 N1 . . 82.25(8) y
N1 Cu1 N1 2_656 . 124.65(12) y

loop_
_geom_bond_atom_site_label_1
_geom_bond_atom_site_label_2
_geom_bond_site_symmetry_2
_geom_bond_distance
_geom_bond_publ_flag
C1 N1 . 1.318(3) ?
C1 C2 . 1.400(4) ?
C1 H1 . 0.9300 ?
C2 C3 . 1.354(4) ?
C2 H2 . 0.9300 ?
C3 C4 . 1.396(4) ?
C3 H3 . 0.9300 ?
C4 C5 . 1.404(4) ?
C4 C9 . 1.417(3) ?
C5 C6 . 1.352(4) ?
C5 H5 . 0.9300 ?
C6 C7 . 1.397(4) ?
C6 H6 . 0.9300 ?
C7 C8 . 1.377(3) ?
C7 H7 . 0.9300 ?
C8 N2 . 1.401(3) ?
C8 C9 . 1.420(3) ?
C9 N1 . 1.367(3) ?
C10 C11 . 1.409(3) ?
C10 C15 . 1.418(3) ?
C10 S1 . 1.797(2) ?
C11 C12 . 1.383(3) ?
C11 C16 . 1.525(3) ?
C12 C13 . 1.377(3) ?
C12 H12 . 0.9300 ?
C13 C14 . 1.377(4) ?
C13 C19 . 1.525(4) ?
C14 C15 . 1.394(3) ?
C14 H14 . 0.9300 ?
C15 C22 . 1.521(3) ?
C16 C17 . 1.504(4) ?
C16 C18 . 1.529(4) ?
C16 H16 . 0.9800 ?
C17 H17A . 0.9600 ?
C17 H17B . 0.9600 ?
C17 H17C . 0.9600 ?
C18 H18A . 0.9600 ?
C18 H18B . 0.9600 ?
C18 H18C . 0.9600 ?
C19 C21 . 1.472(4) ?
C19 C20 . 1.506(4) ?
C19 H19 . 0.9800 ?
C20 H20A . 0.9600 ?
C20 H20B . 0.9600 ?
C20 H20C . 0.9600 ?
C21 H21A . 0.9600 ?
C21 H21B . 0.9600 ?
C21 H21C . 0.9600 ?
C22 C23 . 1.500(4) ?
C22 C24 . 1.535(4) ?
C22 H22 . 0.9800 ?
C23 H23A . 0.9600 ?
C23 H23B . 0.9600 ?
C23 H23C . 0.9600 ?
C24 H24A . 0.9600 ?
C24 H24B . 0.9600 ?
C24 H24C . 0.9600 ?
N1 Cu1 . 2.0248(19) y
N2 S1 . 1.621(2) ?
N2 Cu1 . 1.9265(19) y
O1 S1 . 1.4292(18) ?
O2 S1 . 1.4326(17) ?
Cu1 N2 2_656 1.9265(19) ?
Cu1 N1 2_656 2.0248(19) ?

loop_
_geom_torsion_atom_site_label_1
_geom_torsion_atom_site_label_2
_geom_torsion_atom_site_label_3
_geom_torsion_atom_site_label_4
_geom_torsion_site_symmetry_4
_geom_torsion
N1 C1 C2 C3 . 0.8(5)
C1 C2 C3 C4 . -0.2(5)
C2 C3 C4 C5 . 178.3(3)
C2 C3 C4 C9 . -0.8(4)
C3 C4 C5 C6 . -178.3(3)
C9 C4 C5 C6 . 0.8(4)
C4 C5 C6 C7 . -0.3(4)
C5 C6 C7 C8 . -1.4(4)
C6 C7 C8 N2 . -177.5(2)
C6 C7 C8 C9 . 2.4(4)
C3 C4 C9 N1 . 1.3(4)
C5 C4 C9 N1 . -177.9(2)
C3 C4 C9 C8 . 179.4(2)
C5 C4 C9 C8 . 0.3(4)
C7 C8 C9 N1 . 176.4(2)
N2 C8 C9 N1 . -3.7(3)
C7 C8 C9 C4 . -1.8(3)
N2 C8 C9 C4 . 178.0(2)
C15 C10 C11 C12 . 4.5(3)
S1 C10 C11 C12 . -173.83(18)
C15 C10 C11 C16 . -173.1(2)
S1 C10 C11 C16 . 8.6(3)
C10 C11 C12 C13 . -2.7(4)
C16 C11 C12 C13 . 175.1(2)
C11 C12 C13 C14 . -0.9(4)
C11 C12 C13 C19 . -176.3(3)
C12 C13 C14 C15 . 2.9(4)
C19 C13 C14 C15 . 178.2(3)
C13 C14 C15 C10 . -1.2(4)
C13 C14 C15 C22 . -177.1(3)
C11 C10 C15 C14 . -2.7(3)
S1 C10 C15 C14 . 175.59(19)
C11 C10 C15 C22 . 172.8(2)
S1 C10 C15 C22 . -8.9(3)
C12 C11 C16 C17 . 63.0(3)
C10 C11 C16 C17 . -119.4(3)
C12 C11 C16 C18 . -61.3(3)
C10 C11 C16 C18 . 116.3(3)
C12 C13 C19 C21 . 169.5(3)
C14 C13 C19 C21 . -5.6(5)
C12 C13 C19 C20 . -58.8(4)
C14 C13 C19 C20 . 126.0(3)
C14 C15 C22 C23 . 88.9(3)
C10 C15 C22 C23 . -86.6(3)
C14 C15 C22 C24 . -35.5(4)
C10 C15 C22 C24 . 149.1(3)
C2 C1 N1 C9 . -0.3(4)
C2 C1 N1 Cu1 . -167.8(2)
C4 C9 N1 C1 . -0.7(4)
C8 C9 N1 C1 . -179.0(2)
C4 C9 N1 Cu1 . 168.93(18)
C8 C9 N1 Cu1 . -9.3(3)
C7 C8 N2 S1 . -5.3(3)
C9 C8 N2 S1 . 174.84(16)
C7 C8 N2 Cu1 . -164.3(2)
C9 C8 N2 Cu1 . 15.8(2)
C8 N2 S1 O1 . -57.4(2)
Cu1 N2 S1 O1 . 99.99(14)
C8 N2 S1 O2 . 177.06(17)
Cu1 N2 S1 O2 . -25.55(15)
C8 N2 S1 C10 . 61.3(2)
Cu1 N2 S1 C10 . -141.36(12)
C11 C10 S1 O1 . 176.62(18)
C15 C10 S1 O1 . -1.7(2)
C11 C10 S1 O2 . -54.9(2)
C15 C10 S1 O2 . 126.8(2)
C11 C10 S1 N2 . 57.8(2)
C15 C10 S1 N2 . -120.5(2)
C8 N2 Cu1 N2 2_656 -135.90(15)
S1 N2 Cu1 N2 2_656 65.01(11)
C8 N2 Cu1 N1 2_656 107.51(16)
S1 N2 Cu1 N1 2_656 -51.57(14)
C8 N2 Cu1 N1 . -16.38(16)
S1 N2 Cu1 N1 . -175.47(14)
C1 N1 Cu1 N2 2_656 -12.2(3)
C9 N1 Cu1 N2 2_656 179.48(15)
C1 N1 Cu1 N2 . -177.6(2)
C9 N1 Cu1 N2 . 14.04(16)
C1 N1 Cu1 N1 2_656 79.0(2)
C9 N1 Cu1 N1 2_656 -89.35(15)
